data_4500166
loop_
_publ_author_name
'Yeung, Hamish H.-M.'
'Kosa, Monica'
'Parrinello, Michele'
'Forster, Paul M.'
'Cheetham, Anthony K.'

_publ_section_title
;
 Structural Diversity and Energetics in Anhydrous Lithium Tartrates:
 Experimental and Computational Studies of Novel Chiral Polymorphs and
 Their Racemic and Meso Analogues
;
_journal_issue 1
_journal_name_full 'Crystal Growth &amp; Design'
_journal_page_first 221
_journal_paper_doi 10.1021/cg101170k
_journal_volume 11
_journal_year 2011
_chemical_formula_moiety '(Li 1+)2 (C4 H4 O6 2-)'
_chemical_formula_sum 'C4 H4 Li2 O6'
_chemical_formula_weight 161.95
_chemical_name_common 'Dilithium D,L-tartrate'
_chemical_name_systematic
; 
 ? 
;
_space_group_IT_number 15
_symmetry_cell_setting monoclinic
_symmetry_space_group_name_Hall '-C 2yc'
_symmetry_space_group_name_H-M 'C 1 2/c 1'
_atom_sites_solution_hydrogens geom
_atom_sites_solution_primary direct
_atom_sites_solution_secondary difmap
_audit_creation_method SHELXL-97
_cell_angle_alpha 90.00
_cell_angle_beta 101.50(5)
_cell_angle_gamma 90.00
_cell_formula_units_Z 8
_cell_length_a 15.988(10)
_cell_length_b 5.0193(14)
_cell_length_c 15.020(8)
_cell_measurement_temperature 100(2)
_cell_volume 1181.1(10)
_computing_cell_refinement 'APEX2 (Bruker ,2007)'
_computing_data_collection 'APEX2 (Bruker ,2007)'
_computing_data_reduction 'APEX2 (Bruker ,2007)'
_computing_molecular_graphics
;   
'Ortep-3 for Windows (Farrugia, 1997), 
DIAMOND (Brandenburg, K., 1999) & 
Mercury (Macrae, C.F. et al., 2006)'
;
_computing_publication_material 'WinGX publication routines (Farrugia, 1999)'
_computing_structure_refinement 'SHELXL-97 (Sheldrick, 2008)'
_computing_structure_solution 'SHELXS-97 (Sheldrick, 2008)'
_diffrn_ambient_temperature 100(2)
_diffrn_detector_area_resol_mean '4096x4096pixels / 62x62mm'
_diffrn_measured_fraction_theta_full 0.997
_diffrn_measured_fraction_theta_max 0.997
_diffrn_measurement_device_type 'Bruker-Nonius APEX II CCD camera on \k-goniostat'
_diffrn_measurement_method '\f & \w scans'
_diffrn_radiation_monochromator 'channel-cut Si(111)'
_diffrn_radiation_source 'bend magnet'
_diffrn_radiation_type synchrotron
_diffrn_radiation_wavelength 0.77090
_diffrn_reflns_av_R_equivalents 0.0411
_diffrn_reflns_av_sigmaI/netI 0.0389
_diffrn_reflns_limit_h_max 17
_diffrn_reflns_limit_h_min -19
_diffrn_reflns_limit_k_max 6
_diffrn_reflns_limit_k_min -6
_diffrn_reflns_limit_l_max 18
_diffrn_reflns_limit_l_min -18
_diffrn_reflns_number 4525
_diffrn_reflns_theta_full 28.78
_diffrn_reflns_theta_max 28.78
_diffrn_reflns_theta_min 3.69
_exptl_absorpt_coefficient_mu 0.168
_exptl_absorpt_correction_T_max 0.7466
_exptl_absorpt_correction_T_min 0.5943
_exptl_absorpt_correction_type multi-scan
_exptl_crystal_colour colourless
_exptl_crystal_density_diffrn 1.821
_exptl_crystal_density_method 'not measured'
_exptl_crystal_description rod
_exptl_crystal_F_000 656
_exptl_crystal_size_max 0.080
_exptl_crystal_size_mid 0.050
_exptl_crystal_size_min 0.015
_refine_diff_density_max 0.511
_refine_diff_density_min -0.377
_refine_diff_density_rms 0.083
_refine_ls_extinction_method none
_refine_ls_goodness_of_fit_ref 1.062
_refine_ls_hydrogen_treatment mixed
_refine_ls_matrix_type full
_refine_ls_number_parameters 131
_refine_ls_number_reflns 1212
_refine_ls_number_restraints 2
_refine_ls_restrained_S_all 1.065
_refine_ls_R_factor_all 0.0930
_refine_ls_R_factor_gt 0.0673
_refine_ls_shift/su_max 0.000
_refine_ls_shift/su_mean 0.000
_refine_ls_structure_factor_coef Fsqd
_refine_ls_weighting_details 'calc w=1/[\s^2^(Fo^2^)+(0.1242P)^2^+1.7767P] where P=(Fo^2^+2Fc^2^)/3'
_refine_ls_weighting_scheme calc
_refine_ls_wR_factor_gt 0.1886
_refine_ls_wR_factor_ref 0.2069
_reflns_number_gt 854
_reflns_number_total 1212
_reflns_threshold_expression >2sigma(I)
_cod_data_source_file cg101170k_si_002.cif
_cod_data_source_block 5-Li2DLTartrate
_cod_depositor_comments
;
The following automatic conversions were performed:

'_symmetry_cell_setting' value 'Monoclinic' changed to 'monoclinic'
according to /home/saulius/struct/CIF-dictionaries/cif_core.dic
dictionary named 'cif_core.dic' version 2.4.1 from 2010-06-29.

Automatic conversion script
Id: cif_fix_values 1715 2011-07-08 13:25:40Z adriana 
;
_cod_original_sg_symbol_H-M C2/c
_cod_database_code 4500166

loop_
_symmetry_equiv_pos_as_xyz
'x, y, z'
'-x, y, -z+1/2'
'x+1/2, y+1/2, z'
'-x+1/2, y+1/2, -z+1/2'
'-x, -y, -z'
'x, -y, z-1/2'
'-x+1/2, -y+1/2, -z'
'x+1/2, -y+1/2, z-1/2'

loop_
_atom_site_label
_atom_site_type_symbol
_atom_site_fract_x
_atom_site_fract_y
_atom_site_fract_z
_atom_site_U_iso_or_equiv
_atom_site_adp_type
_atom_site_occupancy
_atom_site_symmetry_multiplicity
_atom_site_calc_flag
_atom_site_refinement_flags
_atom_site_disorder_group
Li1 Li 0.0939(4) 0.9188(11) 0.4367(4) 0.0316(13) Uani 1 1 d . .
Li2 Li 0.1553(4) 0.5897(11) 0.8534(4) 0.0293(13) Uani 1 1 d . .
O2 O 0.12735(16) 0.2240(5) 0.82866(16) 0.0222(6) Uani 1(5) 1 d P .
O3 O 0.03023(16) 0.0634(5) 0.59979(17) 0.0232(6) Uani 1(5) 1 d PD .
H1O3 H 0.056(2) -0.103(5) 0.609(2) 0.028 Uiso 1 1 d D .
O4 O 0.22081(16) 0.0743(5) 0.63739(16) 0.0222(6) Uani 1(5) 1 d PD .
H1O4 H 0.188(2) -0.067(6) 0.611(2) 0.027 Uiso 1 1 d D .
O5 O 0.12778(17) 0.6697(5) 0.53570(17) 0.0234(7) Uani 1(5) 1 d P .
O6 O 0.1334(2) 0.2770(5) 0.46895(18) 0.0325(8) Uani 1(5) 1 d P .
O1 O 0.1070(2) -0.1697(6) 0.7574(2) 0.0355(8) Uani 0.881(5) 1 d P 1
C1 C 0.1095(3) 0.0788(8) 0.7593(3) 0.0307(10) Uani 0.881(5) 1 d P 1
C2 C 0.0840(3) 0.2236(8) 0.6669(3) 0.0339(10) Uani 0.881(5) 1 d P 1
H2 H 0.0529 0.3912 0.6759 0.041 Uiso 0.881(5) 1 calc PR 1
C3 C 0.1661(3) 0.2960(8) 0.6356(3) 0.0343(10) Uani 0.881(5) 1 d P 1
H3 H 0.1967 0.4342 0.6779 0.041 Uiso 0.881(5) 1 calc PR 1
C4 C 0.1411(3) 0.4223(8) 0.5386(3) 0.0325(10) Uani 0.881(5) 1 d P 1
O1B O 0.1521(18) -0.146(5) 0.7625(17) 0.0355(8) Uani 0.119(5) 1 d P 2
C1B C 0.154(3) 0.087(7) 0.765(2) 0.0307(10) Uani 0.119(5) 1 d P 2
C2B C 0.166(2) 0.232(6) 0.689(3) 0.0339(10) Uani 0.119(5) 1 d P 2
H2B H 0.1973 0.4000 0.7108 0.041 Uiso 0.119(5) 1 calc PR 2
C3B C 0.082(2) 0.308(6) 0.611(2) 0.0343(10) Uani 0.119(5) 1 d P 2
H3B H 0.0496 0.4426 0.6395 0.041 Uiso 0.119(5) 1 calc PR 2
C4B C 0.096(3) 0.425(7) 0.528(2) 0.0325(10) Uani 0.119(5) 1 d P 2

loop_
_atom_site_aniso_label
_atom_site_aniso_U_11
_atom_site_aniso_U_22
_atom_site_aniso_U_33
_atom_site_aniso_U_23
_atom_site_aniso_U_13
_atom_site_aniso_U_12
Li1 0.035(3) 0.020(3) 0.042(3) 0.001(2) 0.011(2) 0.001(2)
Li2 0.037(3) 0.022(3) 0.030(3) 0.003(2) 0.011(2) 0.002(2)
O2 0.0306(14) 0.0157(12) 0.0220(13) -0.0011(9) 0.0091(10) -0.0028(10)
O3 0.0275(14) 0.0152(12) 0.0280(13) -0.0040(10) 0.0085(10) -0.0001(10)
O4 0.0273(14) 0.0113(12) 0.0296(13) -0.0002(9) 0.0095(10) 0.0037(10)
O5 0.0337(14) 0.0111(12) 0.0277(13) -0.0007(9) 0.0117(10) -0.0002(10)
O6 0.062(2) 0.0152(13) 0.0260(14) -0.0026(10) 0.0214(12) -0.0076(12)
O1 0.053(2) 0.0189(14) 0.0352(16) 0.0012(11) 0.0117(16) 0.0002(16)
C1 0.048(3) 0.0160(18) 0.031(2) 0.0005(14) 0.015(2) 0.002(2)
C2 0.037(2) 0.025(2) 0.041(2) -0.0022(18) 0.0104(18) 0.0009(17)
C3 0.036(2) 0.0199(19) 0.048(3) -0.0050(17) 0.0110(19) 0.0031(16)
C4 0.045(3) 0.022(2) 0.035(2) -0.0018(16) 0.018(2) -0.007(2)
O1B 0.053(2) 0.0189(14) 0.0352(16) 0.0012(11) 0.0117(16) 0.0002(16)
C1B 0.048(3) 0.0160(18) 0.031(2) 0.0005(14) 0.015(2) 0.002(2)
C2B 0.037(2) 0.025(2) 0.041(2) -0.0022(18) 0.0104(18) 0.0009(17)
C3B 0.036(2) 0.0199(19) 0.048(3) -0.0050(17) 0.0110(19) 0.0031(16)
C4B 0.045(3) 0.022(2) 0.035(2) -0.0018(16) 0.018(2) -0.007(2)

loop_
_atom_type_symbol
_atom_type_description
_atom_type_scat_dispersion_real
_atom_type_scat_dispersion_imag
_atom_type_scat_source
C C 0.0033 0.0016 'International Tables Vol C Tables 4.2.6.8 and 6.1.1.4'
H H 0.0000 0.0000 'International Tables Vol C Tables 4.2.6.8 and 6.1.1.4'
Li Li -0.0003 0.0001 'International Tables Vol C Tables 4.2.6.8 and 6.1.1.4'
O O 0.0106 0.0060 'International Tables Vol C Tables 4.2.6.8 and 6.1.1.4'

loop_
_geom_angle_atom_site_label_1
_geom_angle_atom_site_label_2
_geom_angle_atom_site_label_3
_geom_angle
_geom_angle_site_symmetry_1
_geom_angle_site_symmetry_3
O6 Li1 O5 112.3(3) 1_565 .
O6 Li1 O2 114.9(3) 1_565 6_565
O5 Li1 O2 108.8(3) . 6_565
O6 Li1 O3 106.9(3) 1_565 5_566
O5 Li1 O3 111.0(3) . 5_566
O2 Li1 O3 102.5(3) 6_565 5_566
O6 Li1 C1 98.7(3) 1_565 6_565
O5 Li1 C1 133.5(3) . 6_565
O2 Li1 C1 24.70(14) 6_565 6_565
O3 Li1 C1 90.7(3) 5_566 6_565
O6 Li1 Li2 39.39(18) 1_565 6_575
O5 Li1 Li2 141.4(3) . 6_575
O2 Li1 Li2 77.8(2) 6_565 6_575
O3 Li1 Li2 104.1(3) 5_566 6_575
C1 Li1 Li2 59.35(18) 6_565 6_575
O6 Li1 Li2 139.0(3) 1_565 6_565
O5 Li1 Li2 73.4(2) . 6_565
O2 Li1 Li2 36.33(16) 6_565 6_565
O3 Li1 Li2 108.2(3) 5_566 6_565
C1 Li1 Li2 60.60(19) 6_565 6_565
Li2 Li1 Li2 110.6(3) 6_575 6_565
O1B Li2 O2 124.1(9) 1_565 .
O1B Li2 O1 21.7(8) 1_565 1_565
O2 Li2 O1 114.5(3) . 1_565
O1B Li2 O6 114.6(8) 1_565 6_566
O2 Li2 O6 115.2(3) . 6_566
O1 Li2 O6 109.6(3) 1_565 6_566
O1B Li2 O4 87.7(9) 1_565 4_556
O2 Li2 O4 99.8(3) . 4_556
O1 Li2 O4 109.1(3) 1_565 4_556
O6 Li2 O4 108.0(3) 6_566 4_556
O1B Li2 Li1 76.3(8) 1_565 6_576
O2 Li2 Li1 141.6(3) . 6_576
O1 Li2 Li1 71.4(2) 1_565 6_576
O6 Li2 Li1 38.91(17) 6_566 6_576
O4 Li2 Li1 114.3(3) 4_556 6_576
O1B Li2 Li1 154.7(9) 1_565 6_566
O2 Li2 Li1 37.11(17) . 6_566
O1 Li2 Li1 135.3(3) 1_565 6_566
O6 Li2 Li1 78.2(2) 6_566 6_566
O4 Li2 Li1 109.7(3) 4_556 6_566
Li1 Li2 Li1 110.6(3) 6_576 6_566
C1 O2 C1B 31.6(16) . .
C1 O2 Li2 136.5(3) . .
C1B O2 Li2 123.2(16) . .
C1 O2 Li1 115.0(3) . 6_566
C1B O2 Li1 126.6(15) . 6_566
Li2 O2 Li1 106.6(3) . 6_566
C2 O3 C3B 37.4(14) . .
C2 O3 Li1 127.2(3) . 5_566
C3B O3 Li1 120.9(12) . 5_566
C3 O4 C2B 34.4(13) . .
C3 O4 Li2 125.7(3) . 4_546
C2B O4 Li2 128.6(13) . 4_546
C4 O5 C4B 31.4(17) . .
C4 O5 Li1 133.1(3) . .
C4B O5 Li1 119.4(16) . .
C4 O6 C4B 30.3(16) . .
C4 O6 Li1 135.9(3) . 1_545
C4B O6 Li1 120.1(15) . 1_545
C4 O6 Li2 122.2(3) . 6_565
C4B O6 Li2 124.3(15) . 6_565
Li1 O6 Li2 101.7(3) 1_545 6_565
C1 O1 Li2 127.2(4) . 1_545
O1 C1 O2 126.8(4) . .
O1 C1 C2 116.6(4) . .
O2 C1 C2 116.5(4) . .
O1 C1 Li1 91.0(3) . 6_566
O2 C1 Li1 40.3(2) . 6_566
C2 C1 Li1 144.6(3) . 6_566
O3 C2 C3 110.5(3) . .
O3 C2 C1 112.4(3) . .
C3 C2 C1 107.4(4) . .
O4 C3 C2 112.0(3) . .
O4 C3 C4 112.3(4) . .
C2 C3 C4 107.9(4) . .
O5 C4 O6 123.6(4) . .
O5 C4 C3 116.2(3) . .
O6 C4 C3 120.2(4) . .
C1B O1B Li2 133(3) . 1_545
O1B C1B O2 122(3) . .
O1B C1B C2B 120(3) . .
O2 C1B C2B 116(3) . .
C1B C2B O4 110(3) . .
C1B C2B C3B 118(3) . .
O4 C2B C3B 103(2) . .
C4B C3B O3 115(3) . .
C4B C3B C2B 118(3) . .
O3 C3B C2B 105(2) . .
O5 C4B O6 111(3) . .
O5 C4B C3B 115(3) . .
O6 C4B C3B 120(3) . .

loop_
_geom_bond_atom_site_label_1
_geom_bond_atom_site_label_2
_geom_bond_distance
_geom_bond_site_symmetry_2
Li1 O6 1.936(6) 1_565
Li1 O5 1.936(6) .
Li1 O2 1.944(7) 6_565
Li1 O3 1.952(7) 5_566
Li1 C1 2.725(8) 6_565
Li1 Li2 3.018(8) 6_575
Li1 Li2 3.088(8) 6_565
Li2 O1B 1.90(3) 1_565
Li2 O2 1.908(6) .
Li2 O1 1.921(6) 1_565
Li2 O6 1.956(6) 6_566
Li2 O4 1.959(7) 4_556
Li2 Li1 3.018(8) 6_576
Li2 Li1 3.088(8) 6_566
O2 C1 1.257(5) .
O2 C1B 1.32(3) .
O2 Li1 1.944(7) 6_566
O3 C2 1.433(5) .
O3 C3B 1.48(3) .
O3 Li1 1.952(7) 5_566
O4 C3 1.412(5) .
O4 C2B 1.50(3) .
O4 Li2 1.959(7) 4_546
O5 C4 1.259(5) .
O5 C4B 1.32(4) .
O6 C4 1.261(5) .
O6 C4B 1.38(4) .
O6 Li1 1.936(6) 1_545
O6 Li2 1.955(6) 6_565
O1 C1 1.248(5) .
O1 Li2 1.921(6) 1_545
C1 C2 1.548(6) .
C1 Li1 2.725(8) 6_566
C2 C3 1.524(6) .
C3 C4 1.566(6) .
O1B C1B 1.17(4) .
O1B Li2 1.90(3) 1_545
C1B C2B 1.40(5) .
C2B C3B 1.64(5) .
C3B C4B 1.44(5) .
